data_4109619
loop_
_publ_author_name
'Yi-Chou Tsai'
'Po-Yang Wang'
'Shin-An Chen'
'Jin-Ming Chen'

_publ_section_title
;
 Inverted-Sandwich Dichromium(I) Complexes Supported by Two
 \b-Diketiminates: A Multielectron Reductant and Syntheses of Chromium
 Dioxo and Imido
;
_journal_name_full 'Journal of the American Chemical Society'
_journal_page_first 8066
_journal_page_last 8067
_journal_paper_doi 10.1021/ja072003i
_journal_volume 129
_journal_year 2007
_chemical_formula_moiety 'C65 H90 Cr2 N4'
_chemical_formula_sum 'C65 H90 Cr2 N4'
_chemical_formula_weight 1031.41
_chemical_name_systematic
;
 ?
;
_space_group_IT_number 14
_symmetry_cell_setting monoclinic
_symmetry_space_group_name_Hall '-P 2yn'
_symmetry_space_group_name_H-M 'P 1 21/n 1'
_atom_sites_solution_hydrogens geom
_atom_sites_solution_primary direct
_atom_sites_solution_secondary difmap
_audit_creation_method SHELXL-97
_cell_angle_alpha 90.00
_cell_angle_beta 107.9060(10)
_cell_angle_gamma 90.00
_cell_formula_units_Z 4
_cell_length_a 17.7158(2)
_cell_length_b 15.3840(2)
_cell_length_c 24.9281(4)
_cell_measurement_reflns_used 29881
_cell_measurement_temperature 200(2)
_cell_measurement_theta_max 25.682
_cell_measurement_theta_min 2.037
_cell_volume 6464.82(16)
_computing_cell_refinement 'HKL Scalepack (Otwinowski & Minor 1997)'
_computing_data_collection 'Collect (Nonius BV, 1997-2000)'
_computing_data_reduction 'HKL Denzo and Scalepack (Otwinowski & Minor 19'
_computing_molecular_graphics 'Ortep-3 for Windows (Farrugia, 1997)'
_computing_publication_material 'WinGX publication routines (Farrugia, 1999)'
_computing_structure_refinement 'SHELXL-97 (Sheldrick, 1997)'
_computing_structure_solution 'SHELXS-86 (Sheldrick, 1986)'
_diffrn_ambient_temperature 200(2)
_diffrn_detector_area_resol_mean 9
_diffrn_measured_fraction_theta_full 0.990
_diffrn_measured_fraction_theta_max 0.990
_diffrn_measurement_device_type KappaCCD
_diffrn_measurement_method 'CCD rotation images, thick slices'
_diffrn_radiation_monochromator graphite
_diffrn_radiation_source 'fine-focus sealed tube'
_diffrn_radiation_type MoK\a
_diffrn_radiation_wavelength 0.71073
_diffrn_reflns_av_R_equivalents 0.0868
_diffrn_reflns_av_sigmaI/netI 0.0906
_diffrn_reflns_limit_h_max 21
_diffrn_reflns_limit_h_min -21
_diffrn_reflns_limit_k_max 18
_diffrn_reflns_limit_k_min -18
_diffrn_reflns_limit_l_max 24
_diffrn_reflns_limit_l_min -30
_diffrn_reflns_number 42814
_diffrn_reflns_theta_full 25.62
_diffrn_reflns_theta_max 25.62
_diffrn_reflns_theta_min 2.14
_exptl_absorpt_coefficient_mu 0.374
_exptl_absorpt_correction_T_max 0.9731
_exptl_absorpt_correction_T_min 0.8815
_exptl_absorpt_correction_type multi-scan
_exptl_absorpt_process_details
;
 ?
;
_exptl_crystal_colour purple(dark)
_exptl_crystal_density_diffrn 1.060
_exptl_crystal_description prism
_exptl_crystal_F_000 2224
_exptl_crystal_size_max 0.38
_exptl_crystal_size_mid 0.26
_exptl_crystal_size_min 0.15
_refine_diff_density_max 0.525
_refine_diff_density_min -0.390
_refine_diff_density_rms 0.087
_refine_ls_extinction_method none
_refine_ls_goodness_of_fit_ref 0.990
_refine_ls_hydrogen_treatment fixed
_refine_ls_matrix_type full
_refine_ls_number_parameters 635
_refine_ls_number_reflns 12088
_refine_ls_number_restraints 0
_refine_ls_restrained_S_all 0.990
_refine_ls_R_factor_all 0.1093
_refine_ls_R_factor_gt 0.0640
_refine_ls_shift/su_max 0.000
_refine_ls_shift/su_mean 0.000
_refine_ls_structure_factor_coef Fsqd
_refine_ls_weighting_details 'calc w=1/[\s^2^(Fo^2^)+(0.1018P)^2^+0.0000P] where P=(Fo^2^+2Fc^2^)/3'
_refine_ls_weighting_scheme calc
_refine_ls_wR_factor_gt 0.1613
_refine_ls_wR_factor_ref 0.1815
_reflns_number_gt 7536
_reflns_number_total 12088
_reflns_threshold_expression >2sigma(I)
_cod_data_source_file ja072003isi20070515_094631.cif
_cod_data_source_block 6207
_cod_original_cell_volume 6464.82(15)
_cod_original_sg_symbol_H-M 'P 21/n'
_cod_database_code 4109619

loop_
_symmetry_equiv_pos_as_xyz
'x, y, z'
'-x+1/2, y+1/2, -z+1/2'
'-x, -y, -z'
'x-1/2, -y-1/2, z-1/2'

loop_
_atom_site_label
_atom_site_type_symbol
_atom_site_fract_x
_atom_site_fract_y
_atom_site_fract_z
_atom_site_U_iso_or_equiv
_atom_site_adp_type
_atom_site_occupancy
_atom_site_symmetry_multiplicity
_atom_site_calc_flag
_atom_site_refinement_flags
Cr1 Cr 0.36888(3) 0.25287(3) 0.12737(2) 0.03197(16) Uani 1 1 d .
Cr2 Cr 0.45153(3) 0.36890(3) 0.25784(2) 0.03035(16) Uani 1 1 d .
N1 N 0.26241(14) 0.24382(15) 0.06475(12) 0.0313(6) Uani 1 1 d .
N2 N 0.41740(15) 0.16386(18) 0.08556(12) 0.0383(7) Uani 1 1 d .
N3 N 0.55180(14) 0.44265(16) 0.29165(13) 0.0372(7) Uani 1 1 d .
N4 N 0.42265(14) 0.37792(14) 0.33165(12) 0.0294(6) Uani 1 1 d .
C1 C 0.20586(17) 0.31303(19) 0.06093(15) 0.0347(8) Uani 1 1 d .
C2 C 0.15120(17) 0.3072(2) 0.09207(15) 0.0380(8) Uani 1 1 d .
C3 C 0.1449(2) 0.2269(2) 0.12473(18) 0.0530(10) Uani 1 1 d .
H3 H 0.1956 0.1961 0.1331 0.064 Uiso 1 1 calc R
C4 C 0.1297(4) 0.2440(3) 0.1804(2) 0.1013(13) Uani 1 1 d .
H4A H 0.1271 0.1897 0.1988 0.152 Uiso 1 1 calc R
H4B H 0.0805 0.2745 0.1738 0.152 Uiso 1 1 calc R
H4C H 0.1721 0.2785 0.2041 0.152 Uiso 1 1 calc R
C5 C 0.0816(4) 0.1664(3) 0.0913(2) 0.1013(13) Uani 1 1 d .
H5A H 0.0795 0.1162 0.1137 0.152 Uiso 1 1 calc R
H5B H 0.0935 0.1486 0.0579 0.152 Uiso 1 1 calc R
H5C H 0.0313 0.1955 0.0810 0.152 Uiso 1 1 calc R
C6 C 0.10007(19) 0.3765(2) 0.08840(17) 0.0473(10) Uani 1 1 d .
H6 H 0.0643 0.3750 0.1089 0.057 Uiso 1 1 calc R
C7 C 0.1009(2) 0.4474(2) 0.05521(19) 0.0538(11) Uani 1 1 d .
H7 H 0.0660 0.4931 0.0537 0.065 Uiso 1 1 calc R
C8 C 0.1528(2) 0.4516(2) 0.02432(18) 0.0510(10) Uani 1 1 d .
H8 H 0.1521 0.4996 0.0016 0.061 Uiso 1 1 calc R
C9 C 0.20681(19) 0.3840(2) 0.02672(16) 0.0404(8) Uani 1 1 d .
C10 C 0.2613(2) 0.3888(2) -0.00988(18) 0.0515(10) Uani 1 1 d .
H10 H 0.2898 0.3334 -0.0059 0.062 Uiso 1 1 calc R
C11 C 0.3232(3) 0.4606(3) 0.0093(2) 0.0716(13) Uani 1 1 d .
H11A H 0.3524 0.4524 0.0483 0.107 Uiso 1 1 calc R
H11B H 0.2972 0.5161 0.0044 0.107 Uiso 1 1 calc R
H11C H 0.3589 0.4585 -0.0129 0.107 Uiso 1 1 calc R
C12 C 0.2151(3) 0.3999(3) -0.0723(2) 0.0828(14) Uani 1 1 d .
H12A H 0.1772 0.3537 -0.0841 0.124 Uiso 1 1 calc R
H12B H 0.2513 0.3982 -0.0941 0.124 Uiso 1 1 calc R
H12C H 0.1880 0.4548 -0.0779 0.124 Uiso 1 1 calc R
C13 C 0.1622(2) 0.1827(3) -0.01969(19) 0.0619(12) Uani 1 1 d .
H13A H 0.1298 0.2274 -0.0113 0.093 Uiso 1 1 calc R
H13B H 0.1377 0.1272 -0.0194 0.093 Uiso 1 1 calc R
H13C H 0.1678 0.1929 -0.0563 0.093 Uiso 1 1 calc R
C14 C 0.24327(18) 0.1837(2) 0.02427(16) 0.0381(8) Uani 1 1 d .
C15 C 0.2955(2) 0.1210(2) 0.01613(16) 0.0448(9) Uani 1 1 d .
H15 H 0.2730 0.0772 -0.0095 0.054 Uiso 1 1 calc R
C16 C 0.3775(2) 0.1157(2) 0.04171(17) 0.0457(9) Uani 1 1 d .
C17 C 0.4187(2) 0.0537(3) 0.01311(19) 0.0666(12) Uani 1 1 d .
H17A H 0.4746 0.0537 0.0327 0.100 Uiso 1 1 calc R
H17B H 0.4099 0.0717 -0.0252 0.100 Uiso 1 1 calc R
H17C H 0.3979 -0.0038 0.0136 0.100 Uiso 1 1 calc R
C18 C 0.50307(18) 0.1571(2) 0.10304(16) 0.0404(9) Uani 1 1 d .
C19 C 0.5451(2) 0.2221(2) 0.08509(17) 0.0490(10) Uani 1 1 d .
C20 C 0.5026(2) 0.2967(2) 0.04765(19) 0.0563(11) Uani 1 1 d .
H20 H 0.4544 0.3082 0.0578 0.068 Uiso 1 1 calc R
C21 C 0.4757(3) 0.2726(3) -0.0146(2) 0.0950(17) Uani 1 1 d .
H21A H 0.4494 0.3214 -0.0364 0.142 Uiso 1 1 calc R
H21B H 0.4397 0.2243 -0.0206 0.142 Uiso 1 1 calc R
H21C H 0.5209 0.2569 -0.0259 0.142 Uiso 1 1 calc R
C22 C 0.5503(3) 0.3807(3) 0.0582(2) 0.0832(16) Uani 1 1 d .
H22A H 0.5207 0.4254 0.0338 0.125 Uiso 1 1 calc R
H22B H 0.5997 0.3716 0.0508 0.125 Uiso 1 1 calc R
H22C H 0.5604 0.3981 0.0968 0.125 Uiso 1 1 calc R
C23 C 0.6275(2) 0.2165(3) 0.1018(2) 0.0668(13) Uani 1 1 d .
H23 H 0.6565 0.2584 0.0897 0.080 Uiso 1 1 calc R
C24 C 0.6667(2) 0.1498(3) 0.1360(2) 0.0703(13) Uani 1 1 d .
H24 H 0.7218 0.1471 0.1468 0.084 Uiso 1 1 calc R
C25 C 0.6250(2) 0.0876(3) 0.15406(19) 0.0592(11) Uani 1 1 d .
H25 H 0.6524 0.0431 0.1772 0.071 Uiso 1 1 calc R
C26 C 0.54225(19) 0.0894(2) 0.13858(17) 0.0457(9) Uani 1 1 d .
C27 C 0.4997(2) 0.0187(3) 0.1600(2) 0.0662(13) Uani 1 1 d .
H27 H 0.4432 0.0334 0.1488 0.079 Uiso 1 1 calc R
C28 C 0.5080(4) -0.0707(3) 0.1364(3) 0.117(2) Uani 1 1 d .
H28A H 0.4793 -0.1125 0.1511 0.175 Uiso 1 1 calc R
H28B H 0.5630 -0.0866 0.1472 0.175 Uiso 1 1 calc R
H28C H 0.4869 -0.0694 0.0960 0.175 Uiso 1 1 calc R
C29 C 0.5291(4) 0.0098(3) 0.2238(3) 0.0993(19) Uani 1 1 d .
H29A H 0.4999 -0.0353 0.2352 0.149 Uiso 1 1 calc R
H29B H 0.5214 0.0638 0.2407 0.149 Uiso 1 1 calc R
H29C H 0.5845 -0.0046 0.2357 0.149 Uiso 1 1 calc R
C30 C 0.60666(18) 0.4539(2) 0.25896(16) 0.0412(9) Uani 1 1 d .
C31 C 0.5956(2) 0.5230(2) 0.22032(17) 0.0492(10) Uani 1 1 d .
C32 C 0.5273(2) 0.5872(2) 0.21154(19) 0.0568(11) Uani 1 1 d .
H32 H 0.4836 0.5567 0.2198 0.068 Uiso 1 1 calc R
C33 C 0.4967(3) 0.6200(3) 0.1508(2) 0.0733(14) Uani 1 1 d .
H33A H 0.4538 0.6599 0.1472 0.110 Uiso 1 1 calc R
H33B H 0.4783 0.5717 0.1258 0.110 Uiso 1 1 calc R
H33C H 0.5388 0.6490 0.1413 0.110 Uiso 1 1 calc R
C34 C 0.5490(3) 0.6654(3) 0.2506(2) 0.0943(17) Uani 1 1 d .
H34A H 0.5041 0.7034 0.2436 0.141 Uiso 1 1 calc R
H34B H 0.5924 0.6960 0.2437 0.141 Uiso 1 1 calc R
H34C H 0.5644 0.6461 0.2891 0.141 Uiso 1 1 calc R
C35 C 0.6500(2) 0.5325(3) 0.1910(2) 0.0669(12) Uani 1 1 d .
H35 H 0.6445 0.5785 0.1659 0.080 Uiso 1 1 calc R
C36 C 0.7113(3) 0.4758(3) 0.1983(2) 0.0763(14) Uani 1 1 d .
H36 H 0.7466 0.4831 0.1777 0.092 Uiso 1 1 calc R
C37 C 0.7218(2) 0.4078(3) 0.2357(2) 0.0613(11) Uani 1 1 d .
H37 H 0.7642 0.3699 0.2403 0.074 Uiso 1 1 calc R
C38 C 0.66951(19) 0.3952(2) 0.26677(17) 0.0466(9) Uani 1 1 d .
C39 C 0.6847(2) 0.3201(2) 0.30856(19) 0.0556(11) Uani 1 1 d .
H39 H 0.6436 0.3218 0.3274 0.067 Uiso 1 1 calc R
C40 C 0.6803(3) 0.2316(3) 0.2800(2) 0.0778(14) Uani 1 1 d .
H40A H 0.6885 0.1865 0.3078 0.117 Uiso 1 1 calc R
H40B H 0.7206 0.2280 0.2617 0.117 Uiso 1 1 calc R
H40C H 0.6291 0.2246 0.2526 0.117 Uiso 1 1 calc R
C41 C 0.7664(3) 0.3283(3) 0.3545(2) 0.0820(15) Uani 1 1 d .
H41A H 0.7731 0.2810 0.3807 0.123 Uiso 1 1 calc R
H41B H 0.7689 0.3824 0.3742 0.123 Uiso 1 1 calc R
H41C H 0.8078 0.3266 0.3371 0.123 Uiso 1 1 calc R
C42 C 0.6520(2) 0.5269(3) 0.36523(19) 0.0608(11) Uani 1 1 d .
H42A H 0.6779 0.5287 0.3366 0.091 Uiso 1 1 calc R
H42B H 0.6854 0.4976 0.3979 0.091 Uiso 1 1 calc R
H42C H 0.6420 0.5851 0.3752 0.091 Uiso 1 1 calc R
C43 C 0.57330(18) 0.4780(2) 0.34282(16) 0.0381(8) Uani 1 1 d .
C44 C 0.53060(18) 0.47116(19) 0.38097(15) 0.0356(8) Uani 1 1 d .
H44 H 0.5502 0.5034 0.4139 0.043 Uiso 1 1 calc R
C45 C 0.46223(17) 0.42261(18) 0.37693(15) 0.0321(8) Uani 1 1 d .
C46 C 0.4378(2) 0.4235(2) 0.42994(16) 0.0425(9) Uani 1 1 d .
H46A H 0.3912 0.3885 0.4244 0.064 Uiso 1 1 calc R
H46B H 0.4265 0.4822 0.4383 0.064 Uiso 1 1 calc R
H46C H 0.4800 0.4006 0.4608 0.064 Uiso 1 1 calc R
C47 C 0.35610(16) 0.32614(18) 0.33486(14) 0.0292(7) Uani 1 1 d .
C48 C 0.36911(18) 0.23923(19) 0.35185(15) 0.0351(8) Uani 1 1 d .
C49 C 0.45215(19) 0.2008(2) 0.37492(17) 0.0447(9) Uani 1 1 d .
H49 H 0.4896 0.2430 0.3680 0.054 Uiso 1 1 calc R
C50 C 0.4622(2) 0.1151(2) 0.34630(19) 0.0581(11) Uani 1 1 d .
H50A H 0.5155 0.0942 0.3624 0.087 Uiso 1 1 calc R
H50B H 0.4519 0.1247 0.3066 0.087 Uiso 1 1 calc R
H50C H 0.4256 0.0728 0.3520 0.087 Uiso 1 1 calc R
C51 C 0.4740(2) 0.1871(2) 0.43832(18) 0.0615(12) Uani 1 1 d .
H51A H 0.5261 0.1622 0.4520 0.092 Uiso 1 1 calc R
H51B H 0.4364 0.1484 0.4464 0.092 Uiso 1 1 calc R
H51C H 0.4733 0.2419 0.4566 0.092 Uiso 1 1 calc R
C52 C 0.30374(19) 0.1878(2) 0.35087(16) 0.0414(9) Uani 1 1 d .
H52 H 0.3115 0.1298 0.3617 0.050 Uiso 1 1 calc R
C53 C 0.2287(2) 0.2212(2) 0.33424(17) 0.0467(9) Uani 1 1 d .
H53 H 0.1857 0.1855 0.3327 0.056 Uiso 1 1 calc R
C54 C 0.21675(19) 0.3075(2) 0.31984(16) 0.0429(9) Uani 1 1 d .
H54 H 0.1656 0.3300 0.3100 0.051 Uiso 1 1 calc R
C55 C 0.27938(18) 0.36185(19) 0.31959(15) 0.0357(8) Uani 1 1 d .
C56 C 0.2631(2) 0.4584(2) 0.3065(2) 0.0538(11) Uani 1 1 d .
H56 H 0.3120 0.4852 0.3038 0.065 Uiso 1 1 calc R
C57 C 0.2400(3) 0.5040(3) 0.3536(2) 0.0748(14) Uani 1 1 d .
H57A H 0.2300 0.5644 0.3444 0.112 Uiso 1 1 calc R
H57B H 0.2824 0.4987 0.3883 0.112 Uiso 1 1 calc R
H57C H 0.1930 0.4776 0.3576 0.112 Uiso 1 1 calc R
C58 C 0.1973(2) 0.4741(3) 0.2508(2) 0.0674(13) Uani 1 1 d .
H58A H 0.1895 0.5355 0.2446 0.101 Uiso 1 1 calc R
H58B H 0.1489 0.4480 0.2526 0.101 Uiso 1 1 calc R
H58C H 0.2122 0.4487 0.2204 0.101 Uiso 1 1 calc R
C59 C 0.3176(2) 0.4788(2) 0.15326(17) 0.0483(10) Uani 1 1 d .
H59A H 0.3472 0.5168 0.1366 0.072 Uiso 1 1 calc R
H59B H 0.3094 0.5066 0.1855 0.072 Uiso 1 1 calc R
H59C H 0.2673 0.4659 0.1261 0.072 Uiso 1 1 calc R
C60 C 0.36315(18) 0.3957(2) 0.17132(15) 0.0366(8) Uani 1 1 d .
C61 C 0.44109(18) 0.3845(2) 0.16613(15) 0.0374(8) Uani 1 1 d .
H61 H 0.4626 0.4278 0.1492 0.045 Uiso 1 1 calc R
C62 C 0.48595(18) 0.3078(2) 0.18676(15) 0.0364(8) Uani 1 1 d .
H62 H 0.5363 0.3019 0.1829 0.044 Uiso 1 1 calc R
C63 C 0.45526(18) 0.2399(2) 0.21309(15) 0.0368(8) Uani 1 1 d .
H63 H 0.4843 0.1893 0.2251 0.044 Uiso 1 1 calc R
C64 C 0.37897(17) 0.25116(19) 0.22061(14) 0.0324(7) Uani 1 1 d .
H64 H 0.3594 0.2100 0.2402 0.039 Uiso 1 1 calc R
C65 C 0.33281(17) 0.32718(18) 0.19734(14) 0.0327(8) Uani 1 1 d .
H65 H 0.2814 0.3317 0.1994 0.039 Uiso 1 1 calc R

loop_
_atom_site_aniso_label
_atom_site_aniso_U_11
_atom_site_aniso_U_22
_atom_site_aniso_U_33
_atom_site_aniso_U_23
_atom_site_aniso_U_13
_atom_site_aniso_U_12
Cr1 0.0276(3) 0.0384(3) 0.0288(3) -0.0003(2) 0.0071(2) 0.0057(2)
Cr2 0.0269(3) 0.0335(3) 0.0293(3) -0.0003(2) 0.0068(2) -0.0038(2)
N1 0.0274(13) 0.0326(14) 0.0316(17) -0.0055(13) 0.0054(12) 0.0027(11)
N2 0.0326(14) 0.0529(16) 0.0309(18) 0.0039(15) 0.0121(13) 0.0112(13)
N3 0.0345(14) 0.0387(15) 0.038(2) 0.0024(14) 0.0113(13) -0.0049(12)
N4 0.0313(13) 0.0265(13) 0.0286(17) 0.0005(12) 0.0067(12) -0.0026(11)
C1 0.0292(16) 0.0333(17) 0.033(2) -0.0061(16) -0.0030(15) 0.0043(14)
C2 0.0297(16) 0.0400(18) 0.039(2) -0.0069(17) 0.0033(16) 0.0048(14)
C3 0.041(2) 0.067(2) 0.052(3) 0.007(2) 0.0158(19) 0.0112(18)
C4 0.140(3) 0.095(3) 0.070(3) -0.009(2) 0.035(3) -0.057(2)
C5 0.140(3) 0.095(3) 0.070(3) -0.009(2) 0.035(3) -0.057(2)
C6 0.0341(18) 0.052(2) 0.050(3) -0.010(2) 0.0044(17) 0.0073(16)
C7 0.040(2) 0.047(2) 0.062(3) -0.013(2) -0.001(2) 0.0149(17)
C8 0.055(2) 0.0326(18) 0.055(3) -0.0018(18) 0.001(2) 0.0089(17)
C9 0.0400(18) 0.0399(19) 0.034(2) -0.0023(17) 0.0004(16) 0.0033(15)
C10 0.064(2) 0.047(2) 0.046(3) 0.0111(19) 0.020(2) 0.0030(18)
C11 0.079(3) 0.072(3) 0.069(4) 0.015(3) 0.031(3) -0.004(2)
C12 0.096(4) 0.097(3) 0.051(3) 0.008(3) 0.017(3) 0.001(3)
C13 0.046(2) 0.066(3) 0.058(3) -0.025(2) -0.007(2) 0.0063(19)
C14 0.0326(17) 0.0422(19) 0.038(2) -0.0007(17) 0.0081(16) 0.0040(15)
C15 0.044(2) 0.0404(19) 0.043(3) -0.0119(18) 0.0045(18) 0.0034(16)
C16 0.049(2) 0.052(2) 0.038(2) -0.0023(19) 0.0157(19) 0.0124(17)
C17 0.068(3) 0.078(3) 0.055(3) -0.017(2) 0.021(2) 0.026(2)
C18 0.0348(18) 0.053(2) 0.037(2) 0.0002(18) 0.0167(17) 0.0130(16)
C19 0.043(2) 0.064(2) 0.047(3) 0.006(2) 0.0249(19) 0.0140(18)
C20 0.060(2) 0.061(2) 0.056(3) 0.015(2) 0.030(2) 0.008(2)
C21 0.120(4) 0.106(4) 0.064(4) 0.034(3) 0.037(3) 0.033(3)
C22 0.076(3) 0.082(3) 0.109(5) 0.039(3) 0.053(3) 0.013(2)
C23 0.049(2) 0.078(3) 0.083(4) 0.013(3) 0.035(2) 0.007(2)
C24 0.037(2) 0.088(3) 0.093(4) 0.011(3) 0.030(2) 0.017(2)
C25 0.044(2) 0.068(3) 0.068(3) 0.012(2) 0.021(2) 0.024(2)
C26 0.0352(18) 0.057(2) 0.049(3) 0.002(2) 0.0187(18) 0.0122(17)
C27 0.044(2) 0.071(3) 0.084(4) 0.033(3) 0.020(2) 0.018(2)
C28 0.171(6) 0.078(4) 0.092(5) 0.001(3) 0.027(4) -0.035(4)
C29 0.164(5) 0.056(3) 0.106(5) 0.021(3) 0.084(4) 0.021(3)
C30 0.0287(16) 0.054(2) 0.042(2) -0.0043(19) 0.0129(16) -0.0165(16)
C31 0.047(2) 0.055(2) 0.051(3) 0.000(2) 0.0221(19) -0.0177(18)
C32 0.062(2) 0.049(2) 0.062(3) 0.013(2) 0.023(2) -0.0060(19)
C33 0.074(3) 0.062(3) 0.088(4) 0.025(3) 0.031(3) 0.008(2)
C34 0.118(4) 0.073(3) 0.089(5) -0.004(3) 0.027(4) 0.002(3)
C35 0.057(2) 0.078(3) 0.073(3) 0.023(3) 0.030(2) -0.008(2)
C36 0.053(3) 0.113(4) 0.074(4) 0.019(3) 0.036(2) -0.012(3)
C37 0.040(2) 0.084(3) 0.065(3) 0.006(3) 0.022(2) 0.000(2)
C38 0.0328(18) 0.060(2) 0.045(3) 0.001(2) 0.0099(17) -0.0098(17)
C39 0.040(2) 0.062(2) 0.066(3) 0.010(2) 0.019(2) 0.0007(18)
C40 0.055(3) 0.077(3) 0.087(4) 0.008(3) 0.000(2) 0.008(2)
C41 0.070(3) 0.104(4) 0.058(3) 0.012(3) -0.001(2) -0.004(3)
C42 0.048(2) 0.070(3) 0.062(3) -0.016(2) 0.014(2) -0.030(2)
C43 0.0349(17) 0.0355(17) 0.038(2) -0.0036(17) 0.0030(16) -0.0088(14)
C44 0.0364(17) 0.0327(16) 0.034(2) -0.0044(16) 0.0060(16) -0.0036(14)
C45 0.0325(16) 0.0279(15) 0.033(2) 0.0013(15) 0.0057(15) 0.0010(13)
C46 0.0465(19) 0.0387(18) 0.040(2) -0.0024(17) 0.0104(17) -0.0022(15)
C47 0.0306(16) 0.0334(16) 0.0248(19) -0.0026(14) 0.0103(14) -0.0058(13)
C48 0.0374(17) 0.0341(17) 0.033(2) 0.0005(16) 0.0092(15) -0.0058(14)
C49 0.0407(19) 0.0341(18) 0.055(3) 0.0128(18) 0.0083(18) -0.0005(15)
C50 0.061(2) 0.058(2) 0.053(3) 0.014(2) 0.015(2) 0.0205(19)
C51 0.069(3) 0.0351(19) 0.059(3) 0.003(2) -0.011(2) 0.0004(18)
C52 0.046(2) 0.0340(17) 0.043(2) 0.0041(17) 0.0123(17) -0.0073(15)
C53 0.043(2) 0.050(2) 0.052(3) -0.0065(19) 0.0213(18) -0.0166(17)
C54 0.0323(17) 0.049(2) 0.051(3) -0.0004(19) 0.0176(17) -0.0008(15)
C55 0.0338(17) 0.0361(17) 0.037(2) -0.0011(16) 0.0113(16) -0.0001(14)
C56 0.0378(19) 0.0397(19) 0.088(4) 0.010(2) 0.026(2) 0.0044(16)
C57 0.066(3) 0.053(2) 0.095(4) -0.026(3) 0.009(3) 0.012(2)
C58 0.073(3) 0.062(2) 0.072(3) 0.027(2) 0.030(3) 0.032(2)
C59 0.0446(19) 0.045(2) 0.050(3) 0.0048(19) 0.0065(18) 0.0084(16)
C60 0.0330(17) 0.0394(18) 0.034(2) -0.0001(16) 0.0052(15) 0.0053(14)
C61 0.0413(18) 0.0410(18) 0.031(2) 0.0036(16) 0.0123(16) -0.0028(15)
C62 0.0297(16) 0.0481(19) 0.031(2) -0.0006(17) 0.0090(15) 0.0019(15)
C63 0.0366(17) 0.0371(17) 0.034(2) 0.0032(16) 0.0071(15) 0.0094(14)
C64 0.0356(17) 0.0366(17) 0.0237(19) 0.0006(15) 0.0071(14) -0.0022(14)
C65 0.0269(15) 0.0347(17) 0.032(2) -0.0054(15) 0.0029(14) 0.0004(13)

loop_
_atom_type_symbol
_atom_type_description
_atom_type_scat_dispersion_real
_atom_type_scat_dispersion_imag
_atom_type_scat_source
C C 0.0033 0.0016 'International Tables Vol C Tables 4.2.6.8 and 6.1.1.4'
H H 0.0000 0.0000 'International Tables Vol C Tables 4.2.6.8 and 6.1.1.4'
N N 0.0061 0.0033 'International Tables Vol C Tables 4.2.6.8 and 6.1.1.4'
Cr Cr 0.3209 0.6236 'International Tables Vol C Tables 4.2.6.8 and 6.1.1.4'
O O 0.0106 0.0060 'International Tables Vol C Tables 4.2.6.8 and 6.1.1.4'

loop_
_geom_angle_atom_site_label_1
_geom_angle_atom_site_label_2
_geom_angle_atom_site_label_3
_geom_angle
N1 Cr1 N2 89.94(10)
N1 Cr1 C63 157.90(12)
N2 Cr1 C63 98.96(11)
N1 Cr1 C64 122.81(11)
N2 Cr1 C64 126.49(11)
C63 Cr1 C64 37.08(11)
N1 Cr1 C62 161.61(11)
N2 Cr1 C62 97.77(11)
C63 Cr1 C62 36.67(11)
C64 Cr1 C62 64.91(11)
N1 Cr1 C65 101.72(10)
N2 Cr1 C65 162.94(11)
C63 Cr1 C65 65.86(11)
C64 Cr1 C65 36.46(11)
C62 Cr1 C65 74.91(11)
N1 Cr1 C61 127.41(10)
N2 Cr1 C61 120.26(11)
C63 Cr1 C61 64.53(11)
C64 Cr1 C61 74.77(11)
C62 Cr1 C61 34.96(11)
C65 Cr1 C61 61.72(11)
N1 Cr1 C60 104.14(10)
N2 Cr1 C60 153.50(11)
C63 Cr1 C60 76.32(11)
C64 Cr1 C60 63.81(11)
C62 Cr1 C60 62.69(11)
C65 Cr1 C60 34.40(11)
C61 Cr1 C60 34.05(10)
N3 Cr2 N4 90.98(11)
N3 Cr2 C62 98.29(11)
N4 Cr2 C62 158.98(11)
N3 Cr2 C64 157.66(11)
N4 Cr2 C64 98.94(11)
C62 Cr2 C64 66.26(11)
N3 Cr2 C61 98.53(12)
N4 Cr2 C61 159.24(11)
C62 Cr2 C61 37.02(11)
C64 Cr2 C61 78.98(12)
N3 Cr2 C65 159.14(11)
N4 Cr2 C65 100.28(11)
C62 Cr2 C65 77.22(11)
C64 Cr2 C65 37.21(10)
C61 Cr2 C65 65.50(12)
N3 Cr2 C60 122.90(11)
N4 Cr2 C60 123.07(11)
C62 Cr2 C60 66.69(11)
C64 Cr2 C60 67.44(11)
C61 Cr2 C60 36.97(11)
C65 Cr2 C60 36.54(11)
N3 Cr2 C63 121.83(11)
N4 Cr2 C63 123.12(11)
C62 Cr2 C63 36.65(11)
C64 Cr2 C63 36.76(11)
C61 Cr2 C63 66.59(12)
C65 Cr2 C63 65.84(11)
C60 Cr2 C63 79.06(11)
C14 N1 C1 116.8(3)
C14 N1 Cr1 125.7(2)
C1 N1 Cr1 117.19(19)
C16 N2 C18 116.8(3)
C16 N2 Cr1 125.9(2)
C18 N2 Cr1 117.2(2)
C43 N3 C30 116.3(3)
C43 N3 Cr2 125.1(2)
C30 N3 Cr2 118.5(2)
C45 N4 C47 117.8(3)
C45 N4 Cr2 125.8(2)
C47 N4 Cr2 116.30(19)
C9 C1 C2 121.7(3)
C9 C1 N1 118.7(3)
C2 C1 N1 119.6(3)
C6 C2 C1 117.3(3)
C6 C2 C3 120.8(3)
C1 C2 C3 121.7(3)
C5 C3 C2 112.2(4)
C5 C3 C4 107.7(4)
C2 C3 C4 114.7(3)
C5 C3 H3 107.3
C2 C3 H3 107.3
C4 C3 H3 107.3
C3 C4 H4A 109.5
C3 C4 H4B 109.5
H4A C4 H4B 109.5
C3 C4 H4C 109.5
H4A C4 H4C 109.5
H4B C4 H4C 109.5
C3 C5 H5A 109.5
C3 C5 H5B 109.5
H5A C5 H5B 109.5
C3 C5 H5C 109.5
H5A C5 H5C 109.5
H5B C5 H5C 109.5
C7 C6 C2 121.6(4)
C7 C6 H6 119.2
C2 C6 H6 119.2
C6 C7 C8 120.7(3)
C6 C7 H7 119.6
C8 C7 H7 119.6
C7 C8 C9 120.5(4)
C7 C8 H8 119.7
C9 C8 H8 119.7
C1 C9 C8 118.2(3)
C1 C9 C10 122.5(3)
C8 C9 C10 119.3(3)
C9 C10 C11 112.0(3)
C9 C10 C12 112.2(3)
C11 C10 C12 110.2(3)
C9 C10 H10 107.4
C11 C10 H10 107.4
C12 C10 H10 107.4
C10 C11 H11A 109.5
C10 C11 H11B 109.5
H11A C11 H11B 109.5
C10 C11 H11C 109.5
H11A C11 H11C 109.5
H11B C11 H11C 109.5
C10 C12 H12A 109.5
C10 C12 H12B 109.5
H12A C12 H12B 109.5
C10 C12 H12C 109.5
H12A C12 H12C 109.5
H12B C12 H12C 109.5
C14 C13 H13A 109.5
C14 C13 H13B 109.5
H13A C13 H13B 109.5
C14 C13 H13C 109.5
H13A C13 H13C 109.5
H13B C13 H13C 109.5
N1 C14 C15 124.4(3)
N1 C14 C13 121.2(3)
C15 C14 C13 114.3(3)
C14 C15 C16 128.1(3)
C14 C15 H15 116.0
C16 C15 H15 116.0
N2 C16 C15 124.0(3)
N2 C16 C17 121.9(3)
C15 C16 C17 114.0(3)
C16 C17 H17A 109.5
C16 C17 H17B 109.5
H17A C17 H17B 109.5
C16 C17 H17C 109.5
H17A C17 H17C 109.5
H17B C17 H17C 109.5
C19 C18 C26 121.5(3)
C19 C18 N2 117.6(3)
C26 C18 N2 120.8(3)
C23 C19 C18 118.2(4)
C23 C19 C20 120.2(4)
C18 C19 C20 121.5(3)
C21 C20 C22 111.5(4)
C21 C20 C19 112.5(3)
C22 C20 C19 113.0(4)
C21 C20 H20 106.4
C22 C20 H20 106.4
C19 C20 H20 106.4
C20 C21 H21A 109.5
C20 C21 H21B 109.5
H21A C21 H21B 109.5
C20 C21 H21C 109.5
H21A C21 H21C 109.5
H21B C21 H21C 109.5
C20 C22 H22A 109.5
C20 C22 H22B 109.5
H22A C22 H22B 109.5
C20 C22 H22C 109.5
H22A C22 H22C 109.5
H22B C22 H22C 109.5
C24 C23 C19 120.8(4)
C24 C23 H23 119.6
C19 C23 H23 119.6
C25 C24 C23 120.4(4)
C25 C24 H24 119.8
C23 C24 H24 119.8
C24 C25 C26 121.5(4)
C24 C25 H25 119.3
C26 C25 H25 119.3
C25 C26 C18 117.5(3)
C25 C26 C27 118.9(3)
C18 C26 C27 123.6(3)
C26 C27 C29 112.8(4)
C26 C27 C28 113.4(4)
C29 C27 C28 106.3(4)
C26 C27 H27 108.1
C29 C27 H27 108.1
C28 C27 H27 108.1
C27 C28 H28A 109.5
C27 C28 H28B 109.5
H28A C28 H28B 109.5
C27 C28 H28C 109.5
H28A C28 H28C 109.5
H28B C28 H28C 109.5
C27 C29 H29A 109.5
C27 C29 H29B 109.5
H29A C29 H29B 109.5
C27 C29 H29C 109.5
H29A C29 H29C 109.5
H29B C29 H29C 109.5
C38 C30 C31 121.3(3)
C38 C30 N3 119.0(3)
C31 C30 N3 119.7(3)
C35 C31 C30 118.0(3)
C35 C31 C32 120.4(4)
C30 C31 C32 121.6(3)
C34 C32 C33 108.4(4)
C34 C32 C31 112.8(4)
C33 C32 C31 112.4(4)
C34 C32 H32 107.7
C33 C32 H32 107.7
C31 C32 H32 107.7
C32 C33 H33A 109.5
C32 C33 H33B 109.5
H33A C33 H33B 109.5
C32 C33 H33C 109.5
H33A C33 H33C 109.5
H33B C33 H33C 109.5
C32 C34 H34A 109.5
C32 C34 H34B 109.5
H34A C34 H34B 109.5
C32 C34 H34C 109.5
H34A C34 H34C 109.5
H34B C34 H34C 109.5
C36 C35 C31 121.2(4)
C36 C35 H35 119.4
C31 C35 H35 119.4
C35 C36 C37 120.9(4)
C35 C36 H36 119.5
C37 C36 H36 119.5
C36 C37 C38 120.5(4)
C36 C37 H37 119.7
C38 C37 H37 119.7
C37 C38 C30 118.1(4)
C37 C38 C39 118.5(3)
C30 C38 C39 123.4(3)
C38 C39 C40 112.6(4)
C38 C39 C41 111.9(3)
C40 C39 C41 108.6(3)
C38 C39 H39 107.8
C40 C39 H39 107.8
C41 C39 H39 107.8
C39 C40 H40A 109.5
C39 C40 H40B 109.5
H40A C40 H40B 109.5
C39 C40 H40C 109.5
H40A C40 H40C 109.5
H40B C40 H40C 109.5
C39 C41 H41A 109.5
C39 C41 H41B 109.5
H41A C41 H41B 109.5
C39 C41 H41C 109.5
H41A C41 H41C 109.5
H41B C41 H41C 109.5
C43 C42 H42A 109.5
C43 C42 H42B 109.5
H42A C42 H42B 109.5
C43 C42 H42C 109.5
H42A C42 H42C 109.5
H42B C42 H42C 109.5
N3 C43 C44 124.7(3)
N3 C43 C42 120.8(3)
C44 C43 C42 114.5(3)
C43 C44 C45 129.2(3)
C43 C44 H44 115.4
C45 C44 H44 115.4
N4 C45 C44 123.9(3)
N4 C45 C46 122.1(3)
C44 C45 C46 114.0(3)
C45 C46 H46A 109.5
C45 C46 H46B 109.5
H46A C46 H46B 109.5
C45 C46 H46C 109.5
H46A C46 H46C 109.5
H46B C46 H46C 109.5
C48 C47 C55 120.7(3)
C48 C47 N4 118.8(2)
C55 C47 N4 120.5(3)
C47 C48 C52 118.5(3)
C47 C48 C49 122.3(3)
C52 C48 C49 119.1(3)
C51 C49 C48 110.7(3)
C51 C49 C50 109.5(3)
C48 C49 C50 113.2(3)
C51 C49 H49 107.7
C48 C49 H49 107.7
C50 C49 H49 107.7
C49 C50 H50A 109.5
C49 C50 H50B 109.5
H50A C50 H50B 109.5
C49 C50 H50C 109.5
H50A C50 H50C 109.5
H50B C50 H50C 109.5
C49 C51 H51A 109.5
C49 C51 H51B 109.5
H51A C51 H51B 109.5
C49 C51 H51C 109.5
H51A C51 H51C 109.5
H51B C51 H51C 109.5
C53 C52 C48 121.1(3)
C53 C52 H52 119.5
C48 C52 H52 119.5
C52 C53 C54 120.0(3)
C52 C53 H53 120.0
C54 C53 H53 120.0
C53 C54 C55 121.5(3)
C53 C54 H54 119.2
C55 C54 H54 119.2
C54 C55 C47 118.0(3)
C54 C55 C56 119.1(3)
C47 C55 C56 122.7(3)
C55 C56 C57 111.1(3)
C55 C56 C58 112.8(3)
C57 C56 C58 108.3(3)
C55 C56 H56 108.2
C57 C56 H56 108.2
C58 C56 H56 108.2
C56 C57 H57A 109.5
C56 C57 H57B 109.5
H57A C57 H57B 109.5
C56 C57 H57C 109.5
H57A C57 H57C 109.5
H57B C57 H57C 109.5
C56 C58 H58A 109.5
C56 C58 H58B 109.5
H58A C58 H58B 109.5
C56 C58 H58C 109.5
H58A C58 H58C 109.5
H58B C58 H58C 109.5
C60 C59 H59A 109.5
C60 C59 H59B 109.5
H59A C59 H59B 109.5
C60 C59 H59C 109.5
H59A C59 H59C 109.5
H59B C59 H59C 109.5
C65 C60 C61 117.3(3)
C65 C60 C59 121.5(3)
C61 C60 C59 121.1(3)
C65 C60 Cr2 71.42(18)
C61 C60 Cr2 70.35(19)
C59 C60 Cr2 125.9(2)
C65 C60 Cr1 67.46(17)
C61 C60 Cr1 71.44(18)
C59 C60 Cr1 135.5(2)
Cr2 C60 Cr1 98.53(11)
C62 C61 C60 120.7(3)
C62 C61 Cr2 71.5(2)
C60 C61 Cr2 72.7(2)
C62 C61 Cr1 67.71(17)
C60 C61 Cr1 74.51(18)
Cr2 C61 Cr1 100.58(12)
C62 C61 H61 119.6
C60 C61 H61 119.6
Cr2 C61 H61 128.4
Cr1 C61 H61 130.8
C63 C62 C61 121.5(3)
C63 C62 Cr2 73.11(19)
C61 C62 Cr2 71.47(19)
C63 C62 Cr1 68.44(18)
C61 C62 Cr1 77.33(19)
Cr2 C62 Cr1 104.51(12)
C63 C62 H62 119.3
C61 C62 H62 119.3
Cr2 C62 H62 128.5
Cr1 C62 H62 126.9
C62 C63 C64 118.7(3)
C62 C63 Cr1 74.9(2)
C64 C63 Cr1 73.51(18)
C62 C63 Cr2 70.24(18)
C64 C63 Cr2 70.19(17)
Cr1 C63 Cr2 106.06(13)
C62 C63 H63 120.6
C64 C63 H63 120.6
Cr1 C63 H63 122.3
Cr2 C63 H63 131.6
C63 C64 C65 119.1(3)
C63 C64 Cr2 73.05(18)
C65 C64 Cr2 72.22(17)
C63 C64 Cr1 69.41(19)
C65 C64 Cr1 73.93(19)
Cr2 C64 Cr1 105.52(13)
C63 C64 H64 120.4
C65 C64 H64 120.4
Cr2 C64 H64 126.1
Cr1 C64 H64 128.3
C60 C65 C64 122.4(3)
C60 C65 Cr2 72.04(17)
C64 C65 Cr2 70.57(17)
C60 C65 Cr1 78.1(2)
C64 C65 Cr1 69.62(17)
Cr2 C65 Cr1 102.96(12)
C60 C65 H65 118.8
C64 C65 H65 118.8
Cr2 C65 H65 131.7
Cr1 C65 H65 125.1

loop_
_geom_bond_atom_site_label_1
_geom_bond_atom_site_label_2
_geom_bond_distance
Cr1 N1 2.050(3)
Cr1 N2 2.062(3)
Cr1 C63 2.222(3)
Cr1 C64 2.276(3)
Cr1 C62 2.306(3)
Cr1 C65 2.333(3)
Cr1 C61 2.432(3)
Cr1 C60 2.472(3)
Cr2 N3 2.057(3)
Cr2 N4 2.060(3)
Cr2 C62 2.250(3)
Cr2 C64 2.250(3)
Cr2 C61 2.249(4)
Cr2 C65 2.271(3)
Cr2 C60 2.280(3)
Cr2 C63 2.287(3)
N1 C14 1.334(4)
N1 C1 1.445(4)
N2 C16 1.330(4)
N2 C18 1.448(4)
N3 C43 1.330(4)
N3 C30 1.458(4)
N4 C45 1.323(4)
N4 C47 1.445(3)
C1 C9 1.388(5)
C1 C2 1.418(5)
C2 C6 1.384(4)
C2 C3 1.503(5)
C3 C5 1.498(6)
C3 C4 1.516(7)
C3 H3 0.9800
C4 H4A 0.9600
C4 H4B 0.9600
C4 H4C 0.9600
C5 H5A 0.9600
C5 H5B 0.9600
C5 H5C 0.9600
C6 C7 1.371(5)
C6 H6 0.9300
C7 C8 1.369(6)
C7 H7 0.9300
C8 C9 1.402(4)
C8 H8 0.9300
C9 C10 1.520(5)
C10 C11 1.526(5)
C10 C12 1.528(6)
C10 H10 0.9800
C11 H11A 0.9600
C11 H11B 0.9600
C11 H11C 0.9600
C12 H12A 0.9600
C12 H12B 0.9600
C12 H12C 0.9600
C13 C14 1.515(5)
C13 H13A 0.9600
C13 H13B 0.9600
C13 H13C 0.9600
C14 C15 1.394(4)
C15 C16 1.397(5)
C15 H15 0.9300
C16 C17 1.508(5)
C17 H17A 0.9600
C17 H17B 0.9600
C17 H17C 0.9600
C18 C19 1.399(5)
C18 C26 1.405(5)
C19 C23 1.393(5)
C19 C20 1.524(5)
C20 C21 1.522(7)
C20 C22 1.522(6)
C20 H20 0.9800
C21 H21A 0.9600
C21 H21B 0.9600
C21 H21C 0.9600
C22 H22A 0.9600
C22 H22B 0.9600
C22 H22C 0.9600
C23 C24 1.378(6)
C23 H23 0.9300
C24 C25 1.367(5)
C24 H24 0.9300
C25 C26 1.397(5)
C25 H25 0.9300
C26 C27 1.511(5)
C27 C29 1.520(7)
C27 C28 1.521(7)
C27 H27 0.9800
C28 H28A 0.9600
C28 H28B 0.9600
C28 H28C 0.9600
C29 H29A 0.9600
C29 H29B 0.9600
C29 H29C 0.9600
C30 C38 1.399(5)
C30 C31 1.407(5)
C31 C35 1.384(5)
C31 C32 1.525(5)
C32 C34 1.521(6)
C32 C33 1.528(6)
C32 H32 0.9800
C33 H33A 0.9600
C33 H33B 0.9600
C33 H33C 0.9600
C34 H34A 0.9600
C34 H34B 0.9600
C34 H34C 0.9600
C35 C36 1.362(6)
C35 H35 0.9300
C36 C37 1.376(6)
C36 H36 0.9300
C37 C38 1.392(5)
C37 H37 0.9300
C38 C39 1.523(5)
C39 C40 1.528(6)
C39 C41 1.549(6)
C39 H39 0.9800
C40 H40A 0.9600
C40 H40B 0.9600
C40 H40C 0.9600
C41 H41A 0.9600
C41 H41B 0.9600
C41 H41C 0.9600
C42 C43 1.530(4)
C42 H42A 0.9600
C42 H42B 0.9600
C42 H42C 0.9600
C43 C44 1.389(5)
C44 C45 1.400(4)
C44 H44 0.9300
C45 C46 1.512(5)
C46 H46A 0.9600
C46 H46B 0.9600
C46 H46C 0.9600
C47 C48 1.400(4)
C47 C55 1.406(4)
C48 C52 1.397(4)
C48 C49 1.524(4)
C49 C51 1.522(6)
C49 C50 1.536(5)
C49 H49 0.9800
C50 H50A 0.9600
C50 H50B 0.9600
C50 H50C 0.9600
C51 H51A 0.9600
C51 H51B 0.9600
C51 H51C 0.9600
C52 C53 1.365(5)
C52 H52 0.9300
C53 C54 1.375(5)
C53 H53 0.9300
C54 C55 1.391(4)
C54 H54 0.9300
C55 C56 1.528(4)
C56 C57 1.527(6)
C56 C58 1.533(6)
C56 H56 0.9800
C57 H57A 0.9600
C57 H57B 0.9600
C57 H57C 0.9600
C58 H58A 0.9600
C58 H58B 0.9600
C58 H58C 0.9600
C59 C60 1.503(4)
C59 H59A 0.9600
C59 H59B 0.9600
C59 H59C 0.9600
C60 C65 1.427(4)
C60 C61 1.436(4)
C61 C62 1.428(4)
C61 H61 0.9300
C62 C63 1.427(4)
C62 H62 0.9300
C63 C64 1.431(4)
C63 H63 0.9300
C64 C65 1.443(4)
C64 H64 0.9300
C65 H65 0.9300
